data_7111019
loop_
_publ_author_name
'Yan, Wenfu'
'Yu, Jihong'
'Shi, Zhan'
'Xu, Ruren'

_publ_section_title
;
 A novel open-framework aluminophosphate [AlP2O6(OH)2][H3O] containing
 propeller-like chiral motifs
;
_journal_issue 15
_journal_name_full 'Chemical Communications'
_journal_page_first 1431
_journal_paper_doi 10.1039/b004200p
_journal_year 2000
_chemical_formula_sum 'Al1.5 H7.5 O13.5 P3'
_chemical_formula_weight 356.94
_chemical_name_systematic
; 
 ? 
;
_space_group_IT_number 2
_symmetry_cell_setting triclinic
_symmetry_space_group_name_Hall '-P 1'
_symmetry_space_group_name_H-M 'P -1'
_atom_sites_solution_hydrogens geom
_atom_sites_solution_primary direct
_atom_sites_solution_secondary difmap
_audit_creation_method SHELXL-97
_cell_angle_alpha 65.108(16)
_cell_angle_beta 70.521(13)
_cell_angle_gamma 68.504(16)
_cell_formula_units_Z 2
_cell_length_a 7.1177(18)
_cell_length_b 8.6729(16)
_cell_length_c 9.220(3)
_cell_measurement_temperature 293(2)
_cell_volume 469.4(2)
_computing_structure_refinement 'SHELXL-97 (Sheldrick, 1997)'
_computing_structure_solution 'SHELXS-97 (Sheldrick, 1990)'
_diffrn_ambient_temperature 293(2)
_diffrn_measured_fraction_theta_full 0.824
_diffrn_measured_fraction_theta_max 0.824
_diffrn_radiation_monochromator graphite
_diffrn_radiation_source 'fine-focus sealed tube'
_diffrn_radiation_type MoK\a
_diffrn_radiation_wavelength 0.71073
_diffrn_reflns_av_R_equivalents 0.0115
_diffrn_reflns_av_sigmaI/netI 0.0272
_diffrn_reflns_limit_h_max 7
_diffrn_reflns_limit_h_min -6
_diffrn_reflns_limit_k_max 9
_diffrn_reflns_limit_k_min -8
_diffrn_reflns_limit_l_max 10
_diffrn_reflns_limit_l_min -1
_diffrn_reflns_number 1114
_diffrn_reflns_theta_full 23.25
_diffrn_reflns_theta_max 23.25
_diffrn_reflns_theta_min 2.49
_exptl_absorpt_coefficient_mu 0.859
_exptl_crystal_density_diffrn 2.525
_exptl_crystal_density_method 'not measured'
_exptl_crystal_F_000 360
_refine_diff_density_max 0.524
_refine_diff_density_min -0.385
_refine_diff_density_rms 0.100
_refine_ls_extinction_method none
_refine_ls_goodness_of_fit_ref 1.057
_refine_ls_hydrogen_treatment mixed
_refine_ls_matrix_type full
_refine_ls_number_parameters 166
_refine_ls_number_reflns 1107
_refine_ls_number_restraints 0
_refine_ls_restrained_S_all 1.057
_refine_ls_R_factor_all 0.0445
_refine_ls_R_factor_gt 0.0377
_refine_ls_shift/su_max 0.000
_refine_ls_shift/su_mean 0.000
_refine_ls_structure_factor_coef Fsqd
_refine_ls_weighting_details 'calc w=1/[\s^2^(Fo^2^)+(0.0667P)^2^+1.3544P] where P=(Fo^2^+2Fc^2^)/3'
_refine_ls_weighting_scheme calc
_refine_ls_wR_factor_gt 0.1050
_refine_ls_wR_factor_ref 0.1098
_reflns_number_gt 963
_reflns_number_total 1107
_reflns_threshold_expression >2sigma(I)
_cod_data_source_file b004200psup1.cif
_cod_data_source_block yp-1
_cod_original_sg_symbol_H-M P-1
_cod_original_formula_sum 'H7.50 Al1.50 O13.50 P3'
_cod_database_code 7111019

loop_
_symmetry_equiv_pos_as_xyz
'x, y, z'
'-x, -y, -z'

loop_
_atom_site_label
_atom_site_type_symbol
_atom_site_fract_x
_atom_site_fract_y
_atom_site_fract_z
_atom_site_U_iso_or_equiv
_atom_site_adp_type
_atom_site_occupancy
_atom_site_symmetry_multiplicity
_atom_site_calc_flag
_atom_site_refinement_flags
P1 P 0.0792(2) 0.62331(17) 1.27025(16) 0.0134(4) Uani 1 1 d .
P2 P 0.0858(2) 0.85076(17) 0.71774(16) 0.0136(4) Uani 1 1 d .
P3 P 0.5559(2) 0.94611(17) 0.27960(16) 0.0138(5) Uani 1 1 d .
Al1 Al 0.0000 1.0000 1.0000 0.0145(6) Uani 1 2 d S
Al2 Al 0.2021(3) 1.21624(19) 0.44701(18) 0.0145(5) Uani 1 1 d .
O1 O -0.1116(6) 0.5853(4) 1.2498(4) 0.0193(10) Uani 1 1 d .
H1 H -0.1493 0.5072 1.3322 0.080 Uiso 1 1 calc .
O2 O 0.0196(6) 0.6828(4) 1.4162(4) 0.0157(10) Uani 1 1 d .
O3 O 0.2476(6) 0.4483(4) 1.2962(4) 0.0145(9) Uani 1 1 d .
O4 O 0.1487(6) 0.7648(4) 1.1114(4) 0.0166(10) Uani 1 1 d .
O5 O -0.0542(6) 0.9166(4) 0.8581(4) 0.0153(9) Uani 1 1 d .
O6 O -0.0232(6) 0.7508(4) 0.6849(4) 0.0150(9) Uani 1 1 d .
O7 O 0.2814(6) 0.7025(5) 0.7777(4) 0.0187(10) Uani 1 1 d .
H7 H 0.3527 0.6620 0.7049 0.080 Uiso 1 1 calc .
O8 O 0.1649(6) 0.9908(4) 0.5683(4) 0.0163(10) Uani 1 1 d .
O9 O 0.4296(6) 1.1277(4) 0.2933(4) 0.0152(9) Uani 1 1 d .
O10 O 0.6083(6) 0.8108(4) 0.4395(4) 0.0150(10) Uani 1 1 d .
O11 O 0.4164(6) 0.8695(5) 0.2393(4) 0.0224(10) Uani 1 1 d .
H11 H 0.3816 0.9366 0.1527 0.080 Uiso 1 1 calc .
O12 O 0.7423(6) 0.9683(4) 0.1400(4) 0.0183(10) Uani 1 1 d .
O1W O 0.5000 0.5000 0.5000 0.057(2) Uani 1 2 d S
O2W O 0.3799(9) 0.3387(6) 0.9742(6) 0.0543(15) Uani 1 1 d .

loop_
_atom_site_aniso_label
_atom_site_aniso_U_11
_atom_site_aniso_U_22
_atom_site_aniso_U_33
_atom_site_aniso_U_23
_atom_site_aniso_U_13
_atom_site_aniso_U_12
P1 0.0215(12) 0.0074(7) 0.0109(7) -0.0018(6) -0.0053(6) -0.0032(7)
P2 0.0205(12) 0.0084(7) 0.0126(7) -0.0023(6) -0.0056(7) -0.0041(7)
P3 0.0224(12) 0.0090(7) 0.0102(7) -0.0019(5) -0.0049(7) -0.0047(7)
Al1 0.0219(19) 0.0100(11) 0.0116(11) -0.0032(9) -0.0053(10) -0.0033(11)
Al2 0.0232(14) 0.0092(8) 0.0109(8) -0.0024(6) -0.0048(8) -0.0043(8)
O1 0.026(3) 0.0122(19) 0.0206(19) -0.0037(16) -0.0081(18) -0.0053(18)
O2 0.023(3) 0.0118(18) 0.0130(19) -0.0049(15) -0.0048(17) -0.0033(18)
O3 0.020(3) 0.0093(18) 0.0126(18) -0.0027(15) -0.0043(17) -0.0031(18)
O4 0.025(3) 0.0102(18) 0.0120(19) -0.0011(15) -0.0043(17) -0.0042(18)
O5 0.020(3) 0.0145(19) 0.0130(18) -0.0070(15) -0.0032(17) -0.0037(18)
O6 0.023(3) 0.0088(17) 0.0132(18) -0.0014(15) -0.0076(17) -0.0040(18)
O7 0.021(3) 0.0124(19) 0.019(2) -0.0050(16) -0.0057(18) 0.0006(18)
O8 0.024(3) 0.0123(18) 0.0130(19) -0.0026(15) -0.0044(18) -0.0069(18)
O9 0.020(3) 0.0096(18) 0.0129(19) -0.0037(15) -0.0030(17) -0.0007(18)
O10 0.022(3) 0.0102(18) 0.0118(18) -0.0020(15) -0.0062(17) -0.0035(18)
O11 0.034(3) 0.015(2) 0.023(2) -0.0052(17) -0.0137(19) -0.005(2)
O12 0.027(3) 0.0129(19) 0.0127(19) -0.0028(15) -0.0035(18) -0.0053(19)
O1W 0.080(7) 0.049(4) 0.049(4) -0.014(4) -0.009(4) -0.029(4)
O2W 0.074(5) 0.043(3) 0.036(3) -0.007(2) -0.016(3) -0.007(3)

loop_
_atom_type_symbol
_atom_type_description
_atom_type_scat_dispersion_real
_atom_type_scat_dispersion_imag
_atom_type_scat_source
H H 0.0000 0.0000 'International Tables Vol C Tables 4.2.6.8 and 6.1.1.4'
O O 0.0106 0.0060 'International Tables Vol C Tables 4.2.6.8 and 6.1.1.4'
Al Al 0.0645 0.0514 'International Tables Vol C Tables 4.2.6.8 and 6.1.1.4'
P P 0.1023 0.0942 'International Tables Vol C Tables 4.2.6.8 and 6.1.1.4'

loop_
_geom_angle_atom_site_label_1
_geom_angle_atom_site_label_2
_geom_angle_atom_site_label_3
_geom_angle
_geom_angle_site_symmetry_1
_geom_angle_site_symmetry_3
O2 P1 O4 111.16(19) . .
O2 P1 O3 110.4(2) . .
O4 P1 O3 111.0(2) . .
O2 P1 O1 110.9(2) . .
O4 P1 O1 107.5(2) . .
O3 P1 O1 105.6(2) . .
O8 P2 O6 114.46(19) . .
O8 P2 O5 114.2(2) . .
O6 P2 O5 108.5(2) . .
O8 P2 O7 106.9(2) . .
O6 P2 O7 102.8(2) . .
O5 P2 O7 109.2(2) . .
O10 P3 O12 113.9(2) . .
O10 P3 O9 113.0(2) . .
O12 P3 O9 108.9(2) . .
O10 P3 O11 103.7(2) . .
O12 P3 O11 108.7(2) . .
O9 P3 O11 108.4(2) . .
O12 Al1 O12 180.000(1) 1_456 2_676
O12 Al1 O4 87.02(16) 1_456 2_577
O12 Al1 O4 92.98(16) 2_676 2_577
O12 Al1 O4 92.98(16) 1_456 .
O12 Al1 O4 87.02(16) 2_676 .
O4 Al1 O4 180.0(2) 2_577 .
O12 Al1 O5 92.11(15) 1_456 2_577
O12 Al1 O5 87.89(15) 2_676 2_577
O4 Al1 O5 90.81(14) 2_577 2_577
O4 Al1 O5 89.19(14) . 2_577
O12 Al1 O5 87.89(15) 1_456 .
O12 Al1 O5 92.11(15) 2_676 .
O4 Al1 O5 89.19(14) 2_577 .
O4 Al1 O5 90.81(14) . .
O5 Al1 O5 180.000(1) 2_577 .
O2 Al2 O10 92.79(17) 2_577 2_676
O2 Al2 O8 92.70(17) 2_577 .
O10 Al2 O8 93.85(16) 2_676 .
O2 Al2 O6 90.63(17) 2_577 2_576
O10 Al2 O6 175.53(19) 2_676 2_576
O8 Al2 O6 88.85(16) . 2_576
O2 Al2 O9 175.96(17) 2_577 .
O10 Al2 O9 88.54(17) 2_676 .
O8 Al2 O9 91.01(16) . .
O6 Al2 O9 87.85(17) 2_576 .
O2 Al2 O3 92.17(16) 2_577 1_564
O10 Al2 O3 90.19(15) 2_676 1_564
O8 Al2 O3 173.51(16) . 1_564
O6 Al2 O3 86.81(15) 2_576 1_564
O9 Al2 O3 84.01(15) . 1_564
P1 O1 H1 109.5 . .
P1 O2 Al2 143.7(3) . 2_577
P1 O3 Al2 124.9(2) . 1_546
P1 O4 Al1 131.0(2) . .
P2 O5 Al1 132.1(2) . .
P2 O6 Al2 141.7(2) . 2_576
P2 O7 H7 109.5 . .
P2 O8 Al2 155.1(2) . .
P3 O9 Al2 136.6(2) . .
P3 O10 Al2 130.8(2) . 2_676
P3 O11 H11 109.5 . .
P3 O12 Al1 167.0(2) . 1_654

loop_
_geom_bond_atom_site_label_1
_geom_bond_atom_site_label_2
_geom_bond_distance
_geom_bond_site_symmetry_2
P1 O2 1.517(4) .
P1 O4 1.531(4) .
P1 O3 1.533(4) .
P1 O1 1.593(4) .
P2 O8 1.505(4) .
P2 O6 1.522(4) .
P2 O5 1.529(4) .
P2 O7 1.581(4) .
P3 O10 1.510(3) .
P3 O12 1.514(4) .
P3 O9 1.536(4) .
P3 O11 1.582(4) .
Al1 O12 1.897(4) 1_456
Al1 O12 1.897(4) 2_676
Al1 O4 1.927(4) 2_577
Al1 O4 1.927(4) .
Al1 O5 1.929(3) 2_577
Al1 O5 1.929(3) .
Al2 O2 1.854(4) 2_577
Al2 O10 1.864(4) 2_676
Al2 O8 1.867(3) .
Al2 O6 1.912(4) 2_576
Al2 O9 1.922(4) .
Al2 O3 1.978(3) 1_564
O1 H1 0.8200 .
O2 Al2 1.854(4) 2_577
O3 Al2 1.978(3) 1_546
O6 Al2 1.912(4) 2_576
O7 H7 0.8200 .
O10 Al2 1.864(4) 2_676
O11 H11 0.8200 .
O12 Al1 1.897(4) 1_654
